data_7122756
loop_
_publ_author_name
'Dutta, Pradip'
'Sharma, Rupali'
'Kumari, Smita'
'Dubey, Ravindra Dhar'
'Sarkar, Sujit'
'Jhonpeter, Justin'
'vijaykumar, gonela'
'Pandey, Manoj'
'Sravanti, L.'
'Samarla, M.'
'Das, Hari Sankar'
'S, Yashpal'
'B, Heeralal'
'Goyal, Ravinder'
'Gupta, Nimish'
'Mandal, Swadhin K.'
'Sengupta, Aniruddha'
'Sarkar, Arindam'

_publ_section_title
;
 A Safe and Efficacious Pt(II) Anticancer Prodrug: Design, Synthesis,
 In-vitro Efficacy, Role of Carrier Ligand and In-vivo Tumour Growth
 Inhibition
;
_journal_name_full 'Chemical Communications'
_journal_paper_doi 10.1039/C8CC06586A
_journal_year 2018
_chemical_absolute_configuration ad
_chemical_formula_moiety '2(C19 H21 N2 O2 Pt), 2(N O3)'
_chemical_formula_sum 'C38 H42 N6 O10 Pt2'
_chemical_formula_weight 1132.96
_chemical_name_systematic
;
 ? 
;
_space_group_crystal_system triclinic
_space_group_IT_number 1
_space_group_name_Hall 'P 1'
_space_group_name_H-M_alt 'P 1'
_symmetry_space_group_name_Hall 'P 1'
_symmetry_space_group_name_H-M 'P 1'
_atom_sites_solution_hydrogens geom
_atom_sites_solution_primary direct
_atom_sites_solution_secondary difmap
_audit_creation_date 2017-05-05
_audit_creation_method
;
Olex2 1.2
(compiled 2017.03.28 svn.r3405 for OlexSys, GUI svn.r5335)
;
_audit_update_record
;
2018-06-16 deposited with the CCDC.
2018-12-19 downloaded from the CCDC.
;
_cell_angle_alpha 110.339(5)
_cell_angle_beta 97.169(4)
_cell_angle_gamma 98.871(5)
_cell_formula_units_Z 1
_cell_length_a 8.5488(5)
_cell_length_b 9.3389(6)
_cell_length_c 12.6348(6)
_cell_measurement_reflns_used 4744
_cell_measurement_temperature 100.01(10)
_cell_measurement_theta_max 27.7520
_cell_measurement_theta_min 2.3550
_cell_volume 917.02(10)
_computing_cell_refinement
;
CrysAlisPro, Agilent Technologies,
Version 1.171.37.33c (release 11-04-2014 CrysAlis171 .NET)
(compiled Apr 11 2014,15:12:41)
;
_computing_data_collection
;
CrysAlisPro, Agilent Technologies,
Version 1.171.37.33c (release 11-04-2014 CrysAlis171 .NET)
(compiled Apr 11 2014,15:12:41)
;
_computing_data_reduction
;
CrysAlisPro, Agilent Technologies,
Version 1.171.37.33c (release 11-04-2014 CrysAlis171 .NET)
(compiled Apr 11 2014,15:12:41)
;
_computing_molecular_graphics 'Olex2 (Dolomanov et al., 2009)'
_computing_publication_material 'Olex2 (Dolomanov et al., 2009)'
_computing_structure_refinement 'ShelXL (Sheldrick, 2015)'
_computing_structure_solution 'ShelXS (Sheldrick, 2008)'
_diffrn_ambient_environment N~2~
_diffrn_ambient_temperature 100.01(10)
_diffrn_detector 'CCD plate'
_diffrn_detector_area_resol_mean 7.9580
_diffrn_detector_type Eos
_diffrn_measured_fraction_theta_full 1.000
_diffrn_measured_fraction_theta_max 0.900
_diffrn_measurement_details
;
#__ type_ start__ end____ width___ exp.time_
  1 omega  -12.00   15.00   1.0000    1.0000
omega____ theta____ kappa____ phi______ frames
    -        0.7031  -57.0000    0.0000 27

#__ type_ start__ end____ width___ exp.time_
  2 omega   19.00   45.00   1.0000    1.0000
omega____ theta____ kappa____ phi______ frames
    -        0.7031  -57.0000    0.0000 26

#__ type_ start__ end____ width___ exp.time_
  3 omega   -5.00   38.00   1.0000    1.0000
omega____ theta____ kappa____ phi______ frames
    -        0.7031   57.0000 -180.0000 43

#__ type_ start__ end____ width___ exp.time_
  4 omega  -51.00   66.00   1.0000    3.6200
omega____ theta____ kappa____ phi______ frames
    -       30.9779  -38.0000 -180.0000 117

#__ type_ start__ end____ width___ exp.time_
  5 omega  -54.00   70.00   1.0000    3.6200
omega____ theta____ kappa____ phi______ frames
    -       30.9779  -38.0000   60.0000 124

#__ type_ start__ end____ width___ exp.time_
  6 omega  -56.00   68.00   1.0000    3.6200
omega____ theta____ kappa____ phi______ frames
    -       30.9779  -38.0000  -60.0000 124

#__ type_ start__ end____ width___ exp.time_
  7 omega  -64.00  -37.00   1.0000    1.0000
omega____ theta____ kappa____ phi______ frames
    -        0.7031  -57.0000    0.0000 27

#__ type_ start__ end____ width___ exp.time_
  8 omega -117.00  -70.00   1.0000    3.6200
omega____ theta____ kappa____ phi______ frames
    -      -29.5717  178.0000  -60.0000 47

#__ type_ start__ end____ width___ exp.time_
  9 omega -111.00  -68.00   1.0000    3.6200
omega____ theta____ kappa____ phi______ frames
    -      -29.5717  178.0000 -180.0000 43

#__ type_ start__ end____ width___ exp.time_
 10 omega   71.00  118.00   1.0000    3.6200
omega____ theta____ kappa____ phi______ frames
    -       30.9779  178.0000  -60.0000 47
;
_diffrn_measurement_device 'four-circle diffractometer'
_diffrn_measurement_device_type 'SuperNova, Dual, Cu at zero, Eos'
_diffrn_measurement_method '\w scans'
_diffrn_orient_matrix_UB_11 -0.0114362000
_diffrn_orient_matrix_UB_12 -0.0826226000
_diffrn_orient_matrix_UB_13 -0.0216102000
_diffrn_orient_matrix_UB_21 0.0642469000
_diffrn_orient_matrix_UB_22 0.0044646000
_diffrn_orient_matrix_UB_23 -0.0300128000
_diffrn_orient_matrix_UB_31 0.0553613000
_diffrn_orient_matrix_UB_32 0.0049652000
_diffrn_orient_matrix_UB_33 0.0485272000
_diffrn_radiation_monochromator mirror
_diffrn_radiation_probe x-ray
_diffrn_radiation_type MoK\a
_diffrn_radiation_wavelength 0.71073
_diffrn_reflns_av_R_equivalents 0.0420
_diffrn_reflns_av_unetI/netI 0.0726
_diffrn_reflns_limit_h_max 11
_diffrn_reflns_limit_h_min -9
_diffrn_reflns_limit_k_max 11
_diffrn_reflns_limit_k_min -11
_diffrn_reflns_limit_l_max 16
_diffrn_reflns_limit_l_min -12
_diffrn_reflns_number 6777
_diffrn_reflns_theta_full 25.00
_diffrn_reflns_theta_max 27.94
_diffrn_reflns_theta_min 2.37
_diffrn_source 'SuperNova (Mo) X-ray Source'
_exptl_absorpt_coefficient_mu 7.689
_exptl_absorpt_correction_T_max 1.00000
_exptl_absorpt_correction_T_min 0.50282
_exptl_absorpt_correction_type multi-scan
_exptl_absorpt_process_details
;
CrysAlisPro, Agilent Technologies,
Version 1.171.37.33c (release 11-04-2014 CrysAlis171 .NET)
(compiled Apr 11 2014,15:12:41)
Empirical absorption correction using spherical harmonics,
 implemented in SCALE3 ABSPACK scaling algorithm.
;
_exptl_crystal_colour 'clear reddish red'
_exptl_crystal_colour_lustre clear
_exptl_crystal_colour_modifier reddish
_exptl_crystal_colour_primary red
_exptl_crystal_density_diffrn 2.052
_exptl_crystal_density_method 'not measured'
_exptl_crystal_description block
_exptl_crystal_F_000 548
_exptl_crystal_size_max 0.56
_exptl_crystal_size_mid 0.38
_exptl_crystal_size_min 0.21
_refine_diff_density_max 2.810
_refine_diff_density_min -2.731
_refine_diff_density_rms 0.265
_refine_ls_abs_structure_details 'Flack H D (1983), Acta Cryst. A39, 876-881'
_refine_ls_abs_structure_Flack 0.06(2)
_refine_ls_extinction_method none
_refine_ls_goodness_of_fit_ref 1.042
_refine_ls_hydrogen_treatment constr
_refine_ls_matrix_type full
_refine_ls_number_parameters 217
_refine_ls_number_reflns 4935
_refine_ls_number_restraints 3
_refine_ls_restrained_S_all 1.041
_refine_ls_R_factor_all 0.0487
_refine_ls_R_factor_gt 0.0456
_refine_ls_shift/su_max 0.000
_refine_ls_shift/su_mean 0.000
_refine_ls_structure_factor_coef Fsqd
_refine_ls_weighting_details 'calc w=1/[\s^2^(Fo^2^)+(0.0534P)^2^+4.1161P] where P=(Fo^2^+2Fc^2^)/3'
_refine_ls_weighting_scheme calc
_refine_ls_wR_factor_gt 0.1113
_refine_ls_wR_factor_ref 0.1164
_reflns_number_gt 4601
_reflns_number_total 4935
_reflns_threshold_expression >2sigma(I)
_cod_data_source_file c8cc06586a2.cif
_cod_data_source_block mr4
_cod_original_cell_volume 917.03(8)
_cod_database_code 7122756
_chemical_oxdiff_formula 'C H O N Pt'
_reflns_odcompleteness_completeness 99.97
_reflns_odcompleteness_iscentric 1
_reflns_odcompleteness_theta 26.32
_olex2_refinement_description
;
1. Fixed Uiso
 At 1.2 times of:
  All C(H) groups, All C(H,H) groups, All N(H,H) groups
2. Uiso/Uaniso restraints and constraints
Uanis(C10) = Uanis(C9) = Uanis(C8) = Uanis(C7) = Uanis(C6) = Uanis(C11) =
Uanis(C4) = Uanis(C12) = Uanis(C5) = Uanis(C3) = Uanis(C2) = Uanis(C13) =
Uanis(C1)
Uanis(C30) = Uanis(C31) = Uanis(C23) = Uanis(C20) = Uanis(C27) = Uanis(C32) =
Uanis(C28) = Uanis(C29) = Uanis(C24) = Uanis(C25) = Uanis(C26) = Uanis(C21) =
Uanis(C22)
Uanis(O1) = Uanis(O2) = Uanis(O3) = Uanis(O5) = Uanis(O4) = Uanis(O7) =
Uanis(O6) = Uanis(O9) = Uanis(O10) = Uanis(O8)
Uanis(N6) = Uanis(N5) = Uanis(N4) = Uanis(N2) = Uanis(N1) = Uanis(N3)
Uanis(C35) = Uanis(C36) = Uanis(C37) = Uanis(C38) = Uanis(C33) = Uanis(C34)
Uanis(C18) = Uanis(C17) = Uanis(C16) = Uanis(C15) = Uanis(C14) = Uanis(C19)
3.a Ternary CH refined with riding coordinates:
 C33(H33), C34(H34), C15(H15), C14(H14)
3.b Secondary CH2 refined with riding coordinates:
 N2(H2A,H2B), N4(H4A,H4B), N1(H1A,H1B), N5(H5A,H5B), C35(H35A,H35B), C38(H38A,
 H38B), C19(H19A,H19B), C17(H17A,H17B), C36(H36A,H36B), C37(H37A,H37B),
 C18(H18A,H18B), C16(H16A,H16B)
3.c Aromatic/amide H refined with riding coordinates:
 C28(H28), C29(H29), C10(H10), C9(H9), C24(H24), C5(H5), C6(H6), C3(H3),
 C25(H25), C26(H26), C7(H7), C21(H21), C2(H2), C22(H22)
;
_olex2_date_sample_data_collection 2015-09-11
_olex2_submission_special_instructions 'No special instructions were received'

loop_
_space_group_symop_id
_space_group_symop_operation_xyz
1 'x, y, z'

loop_
_atom_site_label
_atom_site_type_symbol
_atom_site_fract_x
_atom_site_fract_y
_atom_site_fract_z
_atom_site_U_iso_or_equiv
_atom_site_adp_type
_atom_site_occupancy
_atom_site_calc_flag
_atom_site_refinement_flags_posn
Pt1 Pt 0.32762(4) 0.93119(4) 0.43272(4) 0.0152(2) Uani 1 d .
Pt2 Pt 0.10216(4) 0.72938(4) 0.61929(4) 0.01453(19) Uani 1 d .
O6 O 0.293(3) 0.692(3) 0.706(2) 0.0325(8) Uani 1 d .
O2 O 0.349(3) 0.745(3) 0.311(2) 0.0325(8) Uani 1 d .
O1 O 0.141(3) 0.962(3) 0.341(2) 0.0325(8) Uani 1 d .
O7 O 0.085(3) 0.919(3) 0.753(2) 0.0325(8) Uani 1 d .
N2 N 0.528(3) 0.919(3) 0.533(2) 0.0213(9) Uani 1 d .
H2A H 0.5086 0.8320 0.5485 0.026 Uiso 1 calc R
H2B H 0.6105 0.9146 0.4945 0.026 Uiso 1 calc R
N4 N -0.090(3) 0.747(3) 0.518(2) 0.0213(9) Uani 1 d .
H4A H -0.1817 0.7123 0.5374 0.026 Uiso 1 calc R
H4B H -0.0846 0.8474 0.5262 0.026 Uiso 1 calc R
N1 N 0.322(3) 1.117(3) 0.574(2) 0.0213(9) Uani 1 d .
H1A H 0.3583 1.2060 0.5640 0.026 Uiso 1 calc R
H1B H 0.2196 1.1149 0.5850 0.026 Uiso 1 calc R
N5 N 0.108(3) 0.538(3) 0.483(2) 0.0213(9) Uani 1 d .
H5A H 0.1966 0.5557 0.4536 0.026 Uiso 1 calc R
H5B H 0.1121 0.4565 0.5050 0.026 Uiso 1 calc R
C23 C 0.475(3) 0.888(2) 1.059(2) 0.0182(15) Uani 1 d .
C30 C 0.163(3) 0.960(3) 0.851(2) 0.0182(15) Uani 1 d .
C20 C 0.342(3) 0.761(3) 0.8150(18) 0.0182(15) Uani 1 d .
C27 C 0.324(2) 1.086(2) 1.0922(18) 0.0182(15) Uani 1 d .
C32 C 0.361(3) 0.964(3) 1.018(2) 0.0182(15) Uani 1 d .
C11 C 0.265(3) 0.694(3) 0.2007(19) 0.0162(15) Uani 1 d .
C4 C -0.044(3) 0.759(2) -0.004(2) 0.0162(15) Uani 1 d .
C12 C 0.146(3) 0.763(3) 0.162(2) 0.0162(15) Uani 1 d .
C35 C -0.246(3) 0.623(3) 0.3150(19) 0.0228(16) Uani 1 d .
H35A H -0.2674 0.7217 0.3157 0.027 Uiso 1 calc R
H35B H -0.3329 0.5723 0.3408 0.027 Uiso 1 calc R
C28 C 0.188(2) 1.159(3) 1.047(2) 0.0182(15) Uani 1 d .
H28 H 0.1549 1.2433 1.0958 0.022 Uiso 1 calc R
C29 C 0.119(2) 1.090(2) 0.9283(18) 0.0182(15) Uani 1 d .
H29 H 0.0403 1.1336 0.9000 0.022 Uiso 1 calc R
C10 C 0.301(2) 0.557(2) 0.1196(18) 0.0162(15) Uani 1 d .
H10 H 0.3744 0.5067 0.1449 0.019 Uiso 1 calc R
C9 C 0.231(2) 0.502(3) 0.0104(19) 0.0162(15) Uani 1 d .
H9 H 0.2582 0.4132 -0.0391 0.019 Uiso 1 calc R
C24 C 0.537(2) 0.953(2) 1.1771(18) 0.0182(15) Uani 1 d .
H24 H 0.6107 0.9065 1.2066 0.022 Uiso 1 calc R
C5 C -0.118(2) 0.693(2) -0.1231(18) 0.0162(15) Uani 1 d .
H5 H -0.1936 0.7377 -0.1520 0.019 Uiso 1 calc R
C6 C -0.074(2) 0.558(2) -0.1969(19) 0.0162(15) Uani 1 d .
H6 H -0.1267 0.5114 -0.2734 0.019 Uiso 1 calc R
C3 C -0.095(2) 0.887(2) 0.0686(17) 0.0162(15) Uani 1 d .
H3 H -0.1772 0.9240 0.0376 0.019 Uiso 1 calc R
C25 C 0.498(2) 1.081(2) 1.251(2) 0.0182(15) Uani 1 d .
H25 H 0.5424 1.1231 1.3294 0.022 Uiso 1 calc R
C26 C 0.386(2) 1.144(2) 1.2008(16) 0.0182(15) Uani 1 d .
H26 H 0.3537 1.2314 1.2477 0.022 Uiso 1 calc R
C7 C 0.045(2) 0.496(2) -0.1574(16) 0.0162(15) Uani 1 d .
H7 H 0.0748 0.4106 -0.2084 0.019 Uiso 1 calc R
C21 C 0.472(2) 0.713(2) 0.8743(18) 0.0182(15) Uani 1 d .
H21 H 0.5239 0.6439 0.8270 0.022 Uiso 1 calc R
C2 C -0.025(2) 0.965(2) 0.1925(17) 0.0162(15) Uani 1 d .
H2 H -0.0534 1.0537 0.2408 0.019 Uiso 1 calc R
C38 C -0.020(2) 0.400(3) 0.2713(16) 0.0228(16) Uani 1 d .
H38A H 0.0035 0.3012 0.2705 0.027 Uiso 1 calc R
H38B H 0.0694 0.4543 0.2494 0.027 Uiso 1 calc R
C19 C 0.469(2) 1.264(3) 0.7739(17) 0.0231(15) Uani 1 d .
H19A H 0.3732 1.3033 0.7934 0.028 Uiso 1 calc R
H19B H 0.5360 1.3400 0.7534 0.028 Uiso 1 calc R
C17 C 0.7102(18) 1.1812(19) 0.8454(13) 0.0231(15) Uani 1 d .
H17A H 0.7844 1.2595 0.8314 0.028 Uiso 1 calc R
H17B H 0.7650 1.1612 0.9091 0.028 Uiso 1 calc R
C33 C -0.0429(19) 0.5007(19) 0.3923(12) 0.0228(16) Uani 1 d .
H33 H -0.1310 0.4410 0.4125 0.027 Uiso 1 calc R
C36 C -0.236(2) 0.5180(19) 0.1922(13) 0.0228(16) Uani 1 d .
H36A H -0.3416 0.4897 0.1434 0.027 Uiso 1 calc R
H36B H -0.1624 0.5769 0.1621 0.027 Uiso 1 calc R
C37 C -0.1798(19) 0.3724(19) 0.1872(13) 0.0228(16) Uani 1 d .
H37A H -0.1659 0.3176 0.1093 0.027 Uiso 1 calc R
H37B H -0.2632 0.3052 0.2040 0.027 Uiso 1 calc R
C34 C -0.0870(19) 0.6499(19) 0.3954(12) 0.0228(16) Uani 1 d .
H34 H -0.0022 0.7063 0.3701 0.027 Uiso 1 calc R
C18 C 0.5615(18) 1.247(2) 0.8795(13) 0.0231(15) Uani 1 d .
H18A H 0.4932 1.1767 0.9043 0.028 Uiso 1 calc R
H18B H 0.5951 1.3478 0.9425 0.028 Uiso 1 calc R
C15 C 0.5714(18) 1.0572(19) 0.6400(13) 0.0231(15) Uani 1 d .
H15 H 0.6386 1.1402 0.6249 0.028 Uiso 1 calc R
C13 C 0.075(3) 0.699(3) 0.046(2) 0.0162(15) Uani 1 d .
C8 C 0.128(2) 0.563(2) -0.0316(17) 0.0162(15) Uani 1 d .
C1 C 0.090(3) 0.892(2) 0.2294(17) 0.0162(15) Uani 1 d .
C14 C 0.4193(19) 1.114(2) 0.6732(13) 0.0231(15) Uani 1 d .
H14 H 0.3580 1.0375 0.6975 0.028 Uiso 1 calc R
C31 C 0.287(3) 0.894(3) 0.894(2) 0.0182(15) Uani 1 d .
C16 C 0.669(3) 1.032(3) 0.739(2) 0.0231(15) Uani 1 d .
H16A H 0.6073 0.9487 0.7557 0.028 Uiso 1 calc R
H16B H 0.7677 1.0014 0.7180 0.028 Uiso 1 calc R
C22 C 0.520(2) 0.754(2) 0.9801(18) 0.0182(15) Uani 1 d .
H22 H 0.5856 0.6994 1.0078 0.022 Uiso 1 calc R
O8 O 0.4471(16) 0.5526(14) 0.4715(12) 0.0325(8) Uani 1 d .
N6 N 0.5179(18) 0.5095(16) 0.5352(12) 0.0213(9) Uani 1 d .
O9 O 0.6464(15) 0.5914(14) 0.6133(11) 0.0325(8) Uani 1 d .
O10 O 0.4213(14) 0.3985(14) 0.5240(10) 0.0325(8) Uani 1 d .
O4 O -0.0427(14) 1.2358(14) 0.4722(10) 0.0325(8) Uani 1 d .
O3 O -0.0356(16) 1.0647(14) 0.5728(12) 0.0325(8) Uani 1 d .
N3 N -0.0921(18) 1.1161(16) 0.4934(11) 0.0213(9) Uani 1 d .
O5 O -0.2100(15) 1.0089(14) 0.4346(11) 0.0325(8) Uani 1 d .

loop_
_atom_site_aniso_label
_atom_site_aniso_U_11
_atom_site_aniso_U_22
_atom_site_aniso_U_33
_atom_site_aniso_U_23
_atom_site_aniso_U_13
_atom_site_aniso_U_12
Pt1 0.0126(4) 0.0177(5) 0.0142(4) 0.0056(4) 0.0017(3) 0.0020(3)
Pt2 0.0156(5) 0.0137(4) 0.0141(4) 0.0068(3) -0.0003(3) 0.0015(3)
O6 0.0311(17) 0.037(2) 0.0345(19) 0.0184(17) 0.0073(14) 0.0090(15)
O2 0.0311(17) 0.037(2) 0.0345(19) 0.0184(17) 0.0073(14) 0.0090(15)
O1 0.0311(17) 0.037(2) 0.0345(19) 0.0184(17) 0.0073(14) 0.0090(15)
O7 0.0311(17) 0.037(2) 0.0345(19) 0.0184(17) 0.0073(14) 0.0090(15)
N2 0.025(2) 0.019(2) 0.017(2) 0.0051(19) 0.0033(17) 0.0002(18)
N4 0.025(2) 0.019(2) 0.017(2) 0.0051(19) 0.0033(17) 0.0002(18)
N1 0.025(2) 0.019(2) 0.017(2) 0.0051(19) 0.0033(17) 0.0002(18)
N5 0.025(2) 0.019(2) 0.017(2) 0.0051(19) 0.0033(17) 0.0002(18)
C23 0.013(3) 0.022(3) 0.021(4) 0.014(3) -0.002(2) -0.004(2)
C30 0.013(3) 0.022(3) 0.021(4) 0.014(3) -0.002(2) -0.004(2)
C20 0.013(3) 0.022(3) 0.021(4) 0.014(3) -0.002(2) -0.004(2)
C27 0.013(3) 0.022(3) 0.021(4) 0.014(3) -0.002(2) -0.004(2)
C32 0.013(3) 0.022(3) 0.021(4) 0.014(3) -0.002(2) -0.004(2)
C11 0.018(3) 0.013(3) 0.015(3) 0.004(3) 0.004(2) -0.003(2)
C4 0.018(3) 0.013(3) 0.015(3) 0.004(3) 0.004(2) -0.003(2)
C12 0.018(3) 0.013(3) 0.015(3) 0.004(3) 0.004(2) -0.003(2)
C35 0.024(4) 0.031(4) 0.011(3) 0.008(3) 0.004(3) 0.000(3)
C28 0.013(3) 0.022(3) 0.021(4) 0.014(3) -0.002(2) -0.004(2)
C29 0.013(3) 0.022(3) 0.021(4) 0.014(3) -0.002(2) -0.004(2)
C10 0.018(3) 0.013(3) 0.015(3) 0.004(3) 0.004(2) -0.003(2)
C9 0.018(3) 0.013(3) 0.015(3) 0.004(3) 0.004(2) -0.003(2)
C24 0.013(3) 0.022(3) 0.021(4) 0.014(3) -0.002(2) -0.004(2)
C5 0.018(3) 0.013(3) 0.015(3) 0.004(3) 0.004(2) -0.003(2)
C6 0.018(3) 0.013(3) 0.015(3) 0.004(3) 0.004(2) -0.003(2)
C3 0.018(3) 0.013(3) 0.015(3) 0.004(3) 0.004(2) -0.003(2)
C25 0.013(3) 0.022(3) 0.021(4) 0.014(3) -0.002(2) -0.004(2)
C26 0.013(3) 0.022(3) 0.021(4) 0.014(3) -0.002(2) -0.004(2)
C7 0.018(3) 0.013(3) 0.015(3) 0.004(3) 0.004(2) -0.003(2)
C21 0.013(3) 0.022(3) 0.021(4) 0.014(3) -0.002(2) -0.004(2)
C2 0.018(3) 0.013(3) 0.015(3) 0.004(3) 0.004(2) -0.003(2)
C38 0.024(4) 0.031(4) 0.011(3) 0.008(3) 0.004(3) 0.000(3)
C19 0.020(3) 0.031(4) 0.018(4) 0.006(3) 0.005(3) 0.011(3)
C17 0.020(3) 0.031(4) 0.018(4) 0.006(3) 0.005(3) 0.011(3)
C33 0.024(4) 0.031(4) 0.011(3) 0.008(3) 0.004(3) 0.000(3)
C36 0.024(4) 0.031(4) 0.011(3) 0.008(3) 0.004(3) 0.000(3)
C37 0.024(4) 0.031(4) 0.011(3) 0.008(3) 0.004(3) 0.000(3)
C34 0.024(4) 0.031(4) 0.011(3) 0.008(3) 0.004(3) 0.000(3)
C18 0.020(3) 0.031(4) 0.018(4) 0.006(3) 0.005(3) 0.011(3)
C15 0.020(3) 0.031(4) 0.018(4) 0.006(3) 0.005(3) 0.011(3)
C13 0.018(3) 0.013(3) 0.015(3) 0.004(3) 0.004(2) -0.003(2)
C8 0.018(3) 0.013(3) 0.015(3) 0.004(3) 0.004(2) -0.003(2)
C1 0.018(3) 0.013(3) 0.015(3) 0.004(3) 0.004(2) -0.003(2)
C14 0.020(3) 0.031(4) 0.018(4) 0.006(3) 0.005(3) 0.011(3)
C31 0.013(3) 0.022(3) 0.021(4) 0.014(3) -0.002(2) -0.004(2)
C16 0.020(3) 0.031(4) 0.018(4) 0.006(3) 0.005(3) 0.011(3)
C22 0.013(3) 0.022(3) 0.021(4) 0.014(3) -0.002(2) -0.004(2)
O8 0.0311(17) 0.037(2) 0.0345(19) 0.0184(17) 0.0073(14) 0.0090(15)
N6 0.025(2) 0.019(2) 0.017(2) 0.0051(19) 0.0033(17) 0.0002(18)
O9 0.0311(17) 0.037(2) 0.0345(19) 0.0184(17) 0.0073(14) 0.0090(15)
O10 0.0311(17) 0.037(2) 0.0345(19) 0.0184(17) 0.0073(14) 0.0090(15)
O4 0.0311(17) 0.037(2) 0.0345(19) 0.0184(17) 0.0073(14) 0.0090(15)
O3 0.0311(17) 0.037(2) 0.0345(19) 0.0184(17) 0.0073(14) 0.0090(15)
N3 0.025(2) 0.019(2) 0.017(2) 0.0051(19) 0.0033(17) 0.0002(18)
O5 0.0311(17) 0.037(2) 0.0345(19) 0.0184(17) 0.0073(14) 0.0090(15)

loop_
_atom_type_symbol
_atom_type_description
_atom_type_scat_dispersion_real
_atom_type_scat_dispersion_imag
_atom_type_scat_source
C C 0.0033 0.0016 'International Tables Vol C Tables 4.2.6.8 and 6.1.1.4'
H H 0.0000 0.0000 'International Tables Vol C Tables 4.2.6.8 and 6.1.1.4'
N N 0.0061 0.0033 'International Tables Vol C Tables 4.2.6.8 and 6.1.1.4'
O O 0.0106 0.0060 'International Tables Vol C Tables 4.2.6.8 and 6.1.1.4'
Pt Pt -1.7033 8.3905 'International Tables Vol C Tables 4.2.6.8 and 6.1.1.4'

loop_
_geom_angle_atom_site_label_1
_geom_angle_atom_site_label_2
_geom_angle_atom_site_label_3
_geom_angle
O2 Pt1 O1 93.9(10)
O2 Pt1 N2 89.7(10)
O2 Pt1 N1 172.8(13)
O1 Pt1 N2 175.1(11)
O1 Pt1 N1 92.9(11)
N1 Pt1 N2 83.7(11)
O6 Pt2 O7 93.7(10)
O6 Pt2 N4 173.9(12)
O6 Pt2 N5 88.6(11)
N4 Pt2 O7 92.4(10)
N4 Pt2 N5 85.3(11)
N5 Pt2 O7 177.3(13)
C20 O6 Pt2 123.3(19)
C11 O2 Pt1 123.6(18)
C1 O1 Pt1 126.7(19)
C30 O7 Pt2 124.3(19)
C15 N2 Pt1 109.7(16)
C34 N4 Pt2 108.0(16)
C14 N1 Pt1 110.6(16)
C33 N5 Pt2 108.7(15)
C32 C23 C22 121(2)
C24 C23 C32 116(2)
C24 C23 C22 124(2)
O7 C30 C29 112(2)
O7 C30 C31 129(2)
C29 C30 C31 119(2)
O6 C20 C21 120(2)
O6 C20 C31 128(2)
C21 C20 C31 112.5(19)
C32 C27 C28 118(2)
C26 C27 C32 123.6(19)
C26 C27 C28 118.7(19)
C23 C32 C31 117(2)
C27 C32 C23 119(2)
C27 C32 C31 124(2)
O2 C11 C12 125(2)
O2 C11 C10 116(2)
C12 C11 C10 119(2)
C3 C4 C5 119(2)
C3 C4 C13 118(2)
C13 C4 C5 124(2)
C13 C12 C11 118(2)
C13 C12 C1 115(2)
C1 C12 C11 127(2)
C34 C35 C36 109.4(16)
C29 C28 C27 118(2)
C30 C29 C28 123(2)
C9 C10 C11 121(2)
C8 C9 C10 124(2)
C25 C24 C23 124(2)
C6 C5 C4 120(2)
C7 C6 C5 121(2)
C4 C3 C2 123(2)
C24 C25 C26 115(2)
C27 C26 C25 123.1(19)
C6 C7 C8 121.4(16)
C22 C21 C20 128(2)
C1 C2 C3 112.8(18)
C33 C38 C37 106.5(14)
C14 C19 C18 112.6(17)
C16 C17 C18 113.4(14)
N5 C33 C38 111.6(15)
C34 C33 N5 108.7(15)
C34 C33 C38 112.0(14)
C37 C36 C35 112.9(15)
C36 C37 C38 114.5(15)
N4 C34 C35 112.3(16)
C33 C34 N4 108.3(15)
C33 C34 C35 112.0(15)
C19 C18 C17 107.9(13)
N2 C15 C14 109.9(15)
N2 C15 C16 113.8(17)
C16 C15 C14 111.0(14)
C4 C13 C8 117(2)
C12 C13 C4 124(2)
C12 C13 C8 119(2)
C9 C8 C7 123.3(18)
C9 C8 C13 120(2)
C13 C8 C7 116.9(17)
O1 C1 C12 123(2)
O1 C1 C2 110(2)
C2 C1 C12 128(2)
N1 C14 C19 116.3(17)
N1 C14 C15 109.1(15)
C19 C14 C15 108.5(14)
C30 C31 C20 121(2)
C30 C31 C32 119(2)
C20 C31 C32 120(2)
C17 C16 C15 109.9(17)
C21 C22 C23 120(2)
N6 O8 O10 40.8(9)
O8 N6 O9 125.7(14)
O8 N6 O10 98.9(14)
O10 N6 O9 133.2(16)
N6 O10 O8 40.3(9)
O4 N3 O3 132.3(14)
O5 N3 O4 125.2(15)
O5 N3 O3 102.4(13)

loop_
_geom_bond_atom_site_label_1
_geom_bond_atom_site_label_2
_geom_bond_distance
Pt1 O2 1.93(2)
Pt1 O1 1.97(3)
Pt1 N2 2.04(3)
Pt1 N1 2.03(2)
Pt2 O6 1.99(3)
Pt2 O7 2.02(2)
Pt2 N4 2.02(3)
Pt2 N5 2.02(2)
O6 C20 1.29(3)
O2 C11 1.36(3)
O1 C1 1.31(3)
O7 C30 1.22(3)
N2 C15 1.47(3)
N4 C34 1.50(3)
N1 C14 1.42(3)
N5 C33 1.52(3)
C23 C32 1.43(3)
C23 C24 1.40(3)
C23 C22 1.44(3)
C30 C29 1.41(3)
C30 C31 1.45(3)
C20 C21 1.47(3)
C20 C31 1.48(4)
C27 C32 1.32(3)
C27 C28 1.57(3)
C27 C26 1.29(3)
C32 C31 1.48(3)
C11 C12 1.41(3)
C11 C10 1.44(3)
C4 C5 1.42(3)
C4 C3 1.40(3)
C4 C13 1.42(3)
C12 C13 1.39(3)
C12 C1 1.41(3)
C35 C36 1.54(3)
C35 C34 1.52(3)
C28 C29 1.41(3)
C10 C9 1.32(3)
C9 C8 1.28(3)
C24 C25 1.35(3)
C5 C6 1.42(3)
C6 C7 1.37(3)
C3 C2 1.48(3)
C25 C26 1.40(3)
C7 C8 1.52(3)
C21 C22 1.25(3)
C2 C1 1.40(3)
C38 C33 1.55(2)
C38 C37 1.55(3)
C19 C18 1.54(3)
C19 C14 1.48(3)
C17 C18 1.54(2)
C17 C16 1.51(3)
C33 C34 1.49(2)
C36 C37 1.49(2)
C15 C14 1.53(2)
C15 C16 1.53(3)
C13 C8 1.49(3)
O8 N6 1.16(2)
O8 O10 1.778(17)
N6 O9 1.308(19)
N6 O10 1.175(17)
O4 N3 1.261(18)
O3 N3 1.33(2)
N3 O5 1.247(18)
